data_1534440
loop_
_publ_author_name
'Lau, C.'
'Dietrich, A.'
'Neumueller, B.'
'Plate, M.'
'Dierkes, P.'
'Wocadlo, S.'
'Massa, W.'
'Dehnicke, K.'
'Harms, K.'

_publ_section_title
;
 Die Kristallstrukturen der Hexachlorometallate N H4 (Sb Cl6), N H4 (W
 Cl6), (K (18-Krone-6) (C H2 Cl2))2 (W Cl6) * 6(C H2 Cl2) und (P Ph4)2 (W
 Cl6) * 4(C H3 C N)
;
_journal_name_full 'Zeitschrift fuer Anorganische und Allgemeine Chemie'
_journal_page_first 473
_journal_page_last 478
_journal_volume 629
_journal_year 2003
_chemical_formula_sum 'Cl6 H4 N Sb'
_chemical_name_systematic '(N H4) (Sb Cl6)'
_space_group_IT_number 15
_symmetry_space_group_name_Hall '-C 2yc'
_symmetry_space_group_name_H-M 'C 1 2/c 1'
_cell_angle_alpha 90
_cell_angle_beta 101.64
_cell_angle_gamma 90
_cell_formula_units_Z 4
_cell_length_a 11.997
_cell_length_b 6.275
_cell_length_c 12.023
_cell_volume 886.492
_citation_journal_id_ASTM ZAACAB
_cod_data_source_file Lau_ZAACAB_2003_888.cif
_cod_data_source_block H4Cl6N1Sb1
_cod_original_cell_volume 886.4917
_cod_original_formula_sum 'H4 Cl6 N1 Sb1'
_cod_database_code 1534440

loop_
_symmetry_equiv_pos_as_xyz
x,y,z
-x,y,-z+1/2
-x,-y,-z
x,-y,z-1/2
x+1/2,y+1/2,z
-x+1/2,y+1/2,-z+1/2
-x+1/2,-y+1/2,-z
x+1/2,-y+1/2,z-1/2

loop_
_atom_site_label
_atom_site_type_symbol
_atom_site_fract_x
_atom_site_fract_y
_atom_site_fract_z
_atom_site_occupancy
_atom_site_U_iso_or_equiv
N1 N-3 0.5 -0.3955 0.25 1 0.0
Sb1 Sb+5 0.75 0.25 0.5 1 0.0
Cl1 Cl-1 0.57854 0.11085 0.39057 1 0.0
Cl2 Cl-1 0.64933 0.55774 0.53602 1 0.0
H2 H+1 0.5131 -0.4827 0.318 1 0.0
H1 H+1 0.5617 -0.2948 0.2728 1 0.0
Cl3 Cl-1 0.71041 0.08642 0.66503 1 0.0
